data_7059428
loop_
_publ_author_name
'Yan, Tingou'
'Cheng, Guangbin'
'Yang, Hongwei'

_publ_section_title
;
 1,3,4-Oxadiazole based thermostable energetic materials: synthesis and
 structure--property relationship
;
_journal_issue 16
_journal_name_full 'New Journal of Chemistry'
_journal_page_first 6643
_journal_page_last 6651
_journal_paper_doi 10.1039/D0NJ00518E
_journal_volume 44
_journal_year 2020
_chemical_formula_moiety '2(C2 H6 O S), C10 H4 N10 O6'
_chemical_formula_sum 'C14 H16 N10 O8 S2'
_chemical_formula_weight 516.49
_space_group_crystal_system triclinic
_space_group_IT_number 2
_space_group_name_Hall '-P 1'
_space_group_name_H-M_alt 'P -1'
_atom_sites_solution_hydrogens mixed
_atom_sites_solution_primary dual
_audit_creation_date 2019-03-20
_audit_creation_method
;
Olex2 1.2
(compiled 2018.05.29 svn.r3508 for OlexSys, GUI svn.r5506)
;
_audit_update_record
;
2019-10-18 deposited with the CCDC.	2020-03-26 downloaded from the CCDC.
;
_cell_angle_alpha 67.980(2)
_cell_angle_beta 87.727(2)
_cell_angle_gamma 84.1360(10)
_cell_formula_units_Z 1
_cell_length_a 6.5043(3)
_cell_length_b 8.5821(4)
_cell_length_c 10.4247(4)
_cell_measurement_reflns_used 4550
_cell_measurement_temperature 100
_cell_measurement_theta_max 27.488
_cell_measurement_theta_min 3.148
_cell_volume 536.64(4)
_computing_cell_refinement 'SAINT V8.38A (?, 2016)'
_computing_data_reduction 'SAINT V8.38A (?, 2016)'
_computing_molecular_graphics 'Olex2 (Dolomanov et al., 2009)'
_computing_publication_material 'Olex2 (Dolomanov et al., 2009)'
_computing_structure_refinement 'ShelXL (Sheldrick, 2015)'
_computing_structure_solution 'ShelXT (Sheldrick, 2015)'
_diffrn_ambient_temperature 100.0
_diffrn_measured_fraction_theta_full 0.987
_diffrn_measured_fraction_theta_max 0.982
_diffrn_measurement_device_type 'Bruker APEX-II CCD'
_diffrn_measurement_method '\f and \w scans'
_diffrn_radiation_type MoK\a
_diffrn_radiation_wavelength 0.71073
_diffrn_reflns_av_R_equivalents 0.0251
_diffrn_reflns_av_unetI/netI 0.0319
_diffrn_reflns_Laue_measured_fraction_full 0.987
_diffrn_reflns_Laue_measured_fraction_max 0.982
_diffrn_reflns_limit_h_max 8
_diffrn_reflns_limit_h_min -8
_diffrn_reflns_limit_k_max 10
_diffrn_reflns_limit_k_min -11
_diffrn_reflns_limit_l_max 13
_diffrn_reflns_limit_l_min -13
_diffrn_reflns_number 6598
_diffrn_reflns_point_group_measured_fraction_full 0.987
_diffrn_reflns_point_group_measured_fraction_max 0.982
_diffrn_reflns_theta_full 25.242
_diffrn_reflns_theta_max 27.496
_diffrn_reflns_theta_min 2.648
_diffrn_standards_number 0
_exptl_absorpt_coefficient_mu 0.315
_exptl_absorpt_correction_T_max 0.7456
_exptl_absorpt_correction_T_min 0.6861
_exptl_absorpt_correction_type multi-scan
_exptl_absorpt_process_details
'SADABS-2016/2 (Bruker,2016/2) was used for absorption correction. wR2(int) was 0.1455 before and 0.0404 after correction. The Ratio of minimum to maximum transmission is 0.9202. The \l/2 correction factor is Not present.'
_exptl_crystal_colour colourless
_exptl_crystal_colour_primary colourless
_exptl_crystal_density_diffrn 1.598
_exptl_crystal_description block
_exptl_crystal_F_000 266
_exptl_crystal_size_max 0.15
_exptl_crystal_size_mid 0.12
_exptl_crystal_size_min 0.08
_refine_diff_density_max 0.337
_refine_diff_density_min -0.363
_refine_diff_density_rms 0.054
_refine_ls_extinction_method none
_refine_ls_goodness_of_fit_ref 1.044
_refine_ls_hydrogen_treatment mixed
_refine_ls_matrix_type full
_refine_ls_number_parameters 160
_refine_ls_number_reflns 2431
_refine_ls_number_restraints 0
_refine_ls_restrained_S_all 1.044
_refine_ls_R_factor_all 0.0418
_refine_ls_R_factor_gt 0.0337
_refine_ls_shift/su_max 0.001
_refine_ls_shift/su_mean 0.000
_refine_ls_structure_factor_coef Fsqd
_refine_ls_weighting_details 'w=1/[\s^2^(Fo^2^)+(0.0241P)^2^+0.4342P] where P=(Fo^2^+2Fc^2^)/3'
_refine_ls_weighting_scheme calc
_refine_ls_wR_factor_gt 0.0747
_refine_ls_wR_factor_ref 0.0797
_reflns_Friedel_coverage 0.000
_reflns_number_gt 2130
_reflns_number_total 2431
_reflns_threshold_expression 'I > 2\s(I)'
_cod_data_source_file d0nj00518e2.cif
_cod_data_source_block 22019259_0m
_cod_depositor_comments
;Adding full bibliography for 7059427--7059434.cif.

 Adding full bibliography for 7059427--7059434.cif.
;
_cod_database_code 7059428
_shelx_shelxl_version_number 2018/3
_shelx_space_group_comment
;
The symmetry employed for this shelxl refinement is uniquely defined
by the following loop, which should always be used as a source of
symmetry information in preference to the above space-group names.
They are only intended as comments.
;
_shelx_estimated_absorpt_t_max 0.975
_shelx_estimated_absorpt_t_min 0.954
_olex2_refinement_description
;
1. Fixed Uiso
 At 1.2 times of:
  All C(H) groups
 At 1.5 times of:
  All C(H,H,H) groups
2.a Aromatic/amide H refined with riding coordinates:
 C1(H1)
2.b Idealised Me refined as rotating group:
 C7(H7A,H7B,H7C), C6(H6A,H6B,H6C)
;
_olex2_submission_special_instructions 'No special instructions were received'

loop_
_space_group_symop_operation_xyz
'x, y, z'
'-x, -y, -z'

loop_
_atom_site_label
_atom_site_type_symbol
_atom_site_fract_x
_atom_site_fract_y
_atom_site_fract_z
_atom_site_U_iso_or_equiv
_atom_site_adp_type
_atom_site_occupancy
_atom_site_site_symmetry_order
_atom_site_calc_flag
_atom_site_refinement_flags_posn
_atom_site_refinement_flags_adp
_atom_site_refinement_flags_occupancy
_atom_site_disorder_assembly
_atom_site_disorder_group
S01 S 1.06132(6) 0.92076(5) 0.70588(4) 0.01773(12) Uani 1 1 d . . . . .
O3 O 0.20183(16) 0.45745(13) 0.62665(11) 0.0161(2) Uani 1 1 d . . . . .
O4 O 1.11482(17) 0.73080(14) 0.77967(12) 0.0189(3) Uani 1 1 d . . . . .
O2 O 0.20138(17) 0.32598(16) 0.90801(12) 0.0232(3) Uani 1 1 d . . . . .
O1 O 0.4534(2) 0.18420(18) 1.04507(14) 0.0384(4) Uani 1 1 d . . . . .
N3 N 0.6712(2) 0.61468(17) 0.68090(14) 0.0175(3) Uani 1 1 d . . . . .
N1 N 0.3847(2) 0.29896(18) 0.94008(14) 0.0201(3) Uani 1 1 d . . . . .
N2 N 0.7926(2) 0.55426(18) 0.79484(14) 0.0177(3) Uani 1 1 d . . . . .
N4 N 0.3281(2) 0.69731(17) 0.49735(14) 0.0189(3) Uani 1 1 d . . . . .
N5 N 0.1533(2) 0.68008(17) 0.43101(14) 0.0190(3) Uani 1 1 d . . . . .
C5 C 0.0878(2) 0.5390(2) 0.51031(16) 0.0159(3) Uani 1 1 d . . . . .
C4 C 0.3479(2) 0.5658(2) 0.61107(16) 0.0157(3) Uani 1 1 d . . . . .
C3 C 0.5061(2) 0.5276(2) 0.71624(16) 0.0160(3) Uani 1 1 d . . . . .
C1 C 0.7138(2) 0.4317(2) 0.90018(17) 0.0183(3) Uani 1 1 d . . . . .
H1 H 0.773695 0.371572 0.988858 0.022 Uiso 1 1 calc R . . . .
C7 C 1.0414(3) 1.0017(2) 0.84052(17) 0.0237(4) Uani 1 1 d . . . . .
H7A H 0.921352 0.960529 0.898661 0.036 Uiso 1 1 calc GR . . . .
H7B H 1.024979 1.125320 0.800026 0.036 Uiso 1 1 calc GR . . . .
H7C H 1.167042 0.963677 0.897025 0.036 Uiso 1 1 calc GR . . . .
C2 C 0.5269(2) 0.4104(2) 0.85366(16) 0.0170(3) Uani 1 1 d . . . . .
C6 C 1.2975(3) 1.0019(2) 0.63067(19) 0.0252(4) Uani 1 1 d . . . . .
H6A H 1.404713 0.965657 0.702045 0.038 Uiso 1 1 calc GR . . . .
H6B H 1.277616 1.125487 0.590817 0.038 Uiso 1 1 calc GR . . . .
H6C H 1.339967 0.959128 0.557763 0.038 Uiso 1 1 calc GR . . . .
H2 H 0.912(4) 0.605(3) 0.792(2) 0.038(6) Uiso 1 1 d . . . . .

loop_
_atom_site_aniso_label
_atom_site_aniso_U_11
_atom_site_aniso_U_22
_atom_site_aniso_U_33
_atom_site_aniso_U_23
_atom_site_aniso_U_13
_atom_site_aniso_U_12
S01 0.0182(2) 0.0182(2) 0.0160(2) -0.00490(15) -0.00139(14) -0.00376(15)
O3 0.0140(5) 0.0187(6) 0.0148(5) -0.0046(4) -0.0033(4) -0.0037(4)
O4 0.0173(5) 0.0170(6) 0.0216(6) -0.0054(5) -0.0001(4) -0.0050(4)
O2 0.0147(6) 0.0304(7) 0.0215(6) -0.0049(5) -0.0024(5) -0.0066(5)
O1 0.0264(7) 0.0370(8) 0.0316(7) 0.0134(6) -0.0110(6) -0.0109(6)
N3 0.0146(6) 0.0207(7) 0.0175(7) -0.0067(5) -0.0021(5) -0.0039(5)
N1 0.0178(7) 0.0224(7) 0.0179(7) -0.0036(6) -0.0033(5) -0.0060(6)
N2 0.0135(6) 0.0207(7) 0.0191(7) -0.0066(6) -0.0028(5) -0.0041(5)
N4 0.0180(7) 0.0216(7) 0.0169(7) -0.0060(6) -0.0039(5) -0.0043(5)
N5 0.0181(7) 0.0210(7) 0.0180(7) -0.0063(6) -0.0037(5) -0.0044(5)
C5 0.0144(7) 0.0187(8) 0.0144(7) -0.0062(6) -0.0027(6) 0.0001(6)
C4 0.0129(7) 0.0187(8) 0.0176(8) -0.0086(6) 0.0004(6) -0.0032(6)
C3 0.0147(7) 0.0179(8) 0.0160(7) -0.0069(6) -0.0014(6) -0.0020(6)
C1 0.0155(7) 0.0197(8) 0.0189(8) -0.0057(6) -0.0028(6) -0.0024(6)
C7 0.0318(9) 0.0206(8) 0.0188(8) -0.0072(7) 0.0011(7) -0.0039(7)
C2 0.0145(7) 0.0181(8) 0.0177(8) -0.0052(6) -0.0014(6) -0.0039(6)
C6 0.0256(9) 0.0236(9) 0.0266(9) -0.0084(7) 0.0079(7) -0.0099(7)

loop_
_atom_type_symbol
_atom_type_description
_atom_type_scat_dispersion_real
_atom_type_scat_dispersion_imag
_atom_type_scat_source
C C 0.0033 0.0016 'International Tables Vol C Tables 4.2.6.8 and 6.1.1.4'
H H 0.0000 0.0000 'International Tables Vol C Tables 4.2.6.8 and 6.1.1.4'
N N 0.0061 0.0033 'International Tables Vol C Tables 4.2.6.8 and 6.1.1.4'
O O 0.0106 0.0060 'International Tables Vol C Tables 4.2.6.8 and 6.1.1.4'
S S 0.1246 0.1234 'International Tables Vol C Tables 4.2.6.8 and 6.1.1.4'

loop_
_geom_angle_atom_site_label_1
_geom_angle_atom_site_label_2
_geom_angle_atom_site_label_3
_geom_angle
_geom_angle_site_symmetry_1
_geom_angle_site_symmetry_3
_geom_angle_publ_flag
O4 S01 C7 104.77(7) . . ?
O4 S01 C6 105.31(8) . . ?
C7 S01 C6 98.42(9) . . ?
C5 O3 C4 101.43(12) . . ?
C3 N3 N2 105.10(13) . . ?
O2 N1 O1 123.69(14) . . ?
O2 N1 C2 118.67(13) . . ?
O1 N1 C2 117.60(13) . . ?
N3 N2 H2 117.9(14) . . ?
C1 N2 N3 113.39(13) . . ?
C1 N2 H2 128.6(14) . . ?
C4 N4 N5 106.01(13) . . ?
C5 N5 N4 105.44(12) . . ?
O3 C5 C5 117.93(17) . 2_566 ?
N5 C5 O3 114.00(13) . . ?
N5 C5 C5 128.08(18) . 2_566 ?
O3 C4 C3 120.26(13) . . ?
N4 C4 O3 113.11(13) . . ?
N4 C4 C3 126.63(14) . . ?
N3 C3 C4 117.08(14) . . ?
N3 C3 C2 109.74(13) . . ?
C2 C3 C4 133.17(15) . . ?
N2 C1 H1 127.2 . . ?
N2 C1 C2 105.65(14) . . ?
C2 C1 H1 127.2 . . ?
S01 C7 H7A 109.5 . . ?
S01 C7 H7B 109.5 . . ?
S01 C7 H7C 109.5 . . ?
H7A C7 H7B 109.5 . . ?
H7A C7 H7C 109.5 . . ?
H7B C7 H7C 109.5 . . ?
C3 C2 N1 130.36(14) . . ?
C1 C2 N1 123.29(14) . . ?
C1 C2 C3 106.11(14) . . ?
S01 C6 H6A 109.5 . . ?
S01 C6 H6B 109.5 . . ?
S01 C6 H6C 109.5 . . ?
H6A C6 H6B 109.5 . . ?
H6A C6 H6C 109.5 . . ?
H6B C6 H6C 109.5 . . ?

loop_
_geom_bond_atom_site_label_1
_geom_bond_atom_site_label_2
_geom_bond_distance
_geom_bond_site_symmetry_2
_geom_bond_publ_flag
S01 O4 1.5282(11) . ?
S01 C7 1.7796(17) . ?
S01 C6 1.7810(18) . ?
O3 C5 1.3562(17) . ?
O3 C4 1.3598(18) . ?
O2 N1 1.2268(17) . ?
O1 N1 1.2281(18) . ?
N3 N2 1.3534(18) . ?
N3 C3 1.332(2) . ?
N1 C2 1.432(2) . ?
N2 C1 1.332(2) . ?
N2 H2 0.92(2) . ?
N4 N5 1.4024(18) . ?
N4 C4 1.294(2) . ?
N5 C5 1.287(2) . ?
C5 C5 1.444(3) 2_566 ?
C4 C3 1.455(2) . ?
C3 C2 1.410(2) . ?
C1 H1 0.9500 . ?
C1 C2 1.380(2) . ?
C7 H7A 0.9800 . ?
C7 H7B 0.9800 . ?
C7 H7C 0.9800 . ?
C6 H6A 0.9800 . ?
C6 H6B 0.9800 . ?
C6 H6C 0.9800 . ?
